data_4023939
loop_
_publ_author_name
'Amos B. Smith, III'
'L\'aszl\'o K\"urti'
'Akin H. Davulcu'
'Young Shin Cho'
'Kazuyuki Ohmoto'

_publ_contact_author_address
;Department of Chemistry
University of Pennsylvania
Philadelphia, PA 19104-6323
(215) 898-4860 (TEL)
(215) 898-5129 (FAX) 
;
_publ_contact_author_email smithab@sas.upenn.edu
_publ_contact_author_fax '(215) 898-5129'
_publ_contact_author_name 'Amos B. Smith, III'
_publ_contact_author_phone '(215) 898-4860'
_publ_section_title
;
 Indole Diterpene Synthetic Studies: Development of a Second-Generation
 Synthetic Strategy for (+)-Nodulisporic Acids A and B
;
_journal_name_full 'Journal of Organic Chemistry'
_journal_page_first 4611
_journal_page_last 4620
_journal_paper_doi 10.1021/jo062423a
_journal_volume 72
_journal_year 2007
_chemical_formula_sum 'C14 H15 N'
_chemical_formula_weight 197.27
_space_group_IT_number 19
_symmetry_cell_setting orthorhombic
_symmetry_Int_Tables_number 19
_symmetry_space_group_name_Hall 'P 2ac 2ab'
_symmetry_space_group_name_H-M 'P 21 21 21'
_atom_sites_solution_hydrogens geom
_atom_sites_solution_primary direct
_audit_creation_method SHELXL-97
_cell_angle_alpha 90.00
_cell_angle_beta 90.00
_cell_angle_gamma 90.00
_cell_formula_units_Z 4
_cell_length_a 6.9258(8)
_cell_length_b 8.8531(11)
_cell_length_c 17.129(2)
_cell_measurement_temperature 143(1)
_cell_volume 1050.3(2)
_computing_data_collection 'CrystalClear (Rigaku, 1999)'
_computing_data_reduction 'CrystalClear (Rigaku, 1999)'
_computing_structure_refinement 'SHELXL-97 (Sheldrick, 1997)'
_computing_structure_solution 'SIR97 (Altomare, 1999)'
_diffrn_ambient_temperature 143(1)
_diffrn_measured_fraction_theta_full 0.997
_diffrn_measured_fraction_theta_max 0.997
_diffrn_measurement_device 'CCD Area Detector'
_diffrn_measurement_device_type 'Rigaku Mercury'
_diffrn_measurement_method 'phi and omega rotations'
_diffrn_radiation_monochromator graphite
_diffrn_radiation_source 'rotating anode'
_diffrn_radiation_type MoK\a
_diffrn_radiation_wavelength 0.71069
_diffrn_reflns_av_R_equivalents 0.0261
_diffrn_reflns_av_sigmaI/netI 0.0442
_diffrn_reflns_limit_h_max 8
_diffrn_reflns_limit_h_min -8
_diffrn_reflns_limit_k_max 10
_diffrn_reflns_limit_k_min -9
_diffrn_reflns_limit_l_max 20
_diffrn_reflns_limit_l_min -20
_diffrn_reflns_number 5408
_diffrn_reflns_theta_full 25.02
_diffrn_reflns_theta_max 25.02
_diffrn_reflns_theta_min 2.59
_exptl_absorpt_coefficient_mu 0.072
_exptl_absorpt_correction_T_max 1.0000
_exptl_absorpt_correction_T_min 0.7497
_exptl_absorpt_correction_type multi-scan
_exptl_crystal_density_diffrn 1.248
_exptl_crystal_density_method 'not measured'
_exptl_crystal_F_000 424
_exptl_crystal_size_max 0.42
_exptl_crystal_size_mid 0.25
_exptl_crystal_size_min 0.02
_refine_diff_density_max 0.303
_refine_diff_density_min -0.218
_refine_diff_density_rms 0.054
_refine_ls_abs_structure_details 'Flack H D (1983), Acta Cryst. A39, 876-881'
_refine_ls_abs_structure_Flack -5(8)
_refine_ls_extinction_method none
_refine_ls_goodness_of_fit_ref 1.062
_refine_ls_hydrogen_treatment constr
_refine_ls_matrix_type full
_refine_ls_number_parameters 137
_refine_ls_number_reflns 1863
_refine_ls_number_restraints 0
_refine_ls_restrained_S_all 1.062
_refine_ls_R_factor_all 0.0771
_refine_ls_R_factor_gt 0.0593
_refine_ls_shift/su_max 0.002
_refine_ls_shift/su_mean 0.000
_refine_ls_structure_factor_coef Fsqd
_refine_ls_weighting_details 'calc w=1/[\s^2^(Fo^2^)+(0.1009P)^2^+0.0000P] where P=(Fo^2^+2Fc^2^)/3'
_refine_ls_weighting_scheme calc
_refine_ls_wR_factor_gt 0.1492
_refine_ls_wR_factor_ref 0.1699
_reflns_number_gt 1329
_reflns_number_total 1863
_reflns_threshold_expression >2sigma(I)
_cod_data_source_file jo062423asi20061218_094306.cif
_cod_data_source_block shelxl
_cod_original_sg_symbol_H-M 'P 21 21 21 '
_cod_database_code 4023939

loop_
_symmetry_equiv_pos_as_xyz
'x, y, z'
'x+1/2, -y+1/2, -z'
'-x, y+1/2, -z+1/2'
'-x+1/2, -y, z+1/2'

loop_
_atom_site_label
_atom_site_type_symbol
_atom_site_fract_x
_atom_site_fract_y
_atom_site_fract_z
_atom_site_U_iso_or_equiv
_atom_site_adp_type
_atom_site_occupancy
_atom_site_symmetry_multiplicity
_atom_site_calc_flag
_atom_site_refinement_flags
_atom_site_disorder_assembly
_atom_site_disorder_group
N1 N 0.5144(3) 0.6851(2) 0.45530(11) 0.0324(6) Uani 1 1 d . . .
C1 C 0.5135(4) 0.5517(3) 0.41379(15) 0.0318(6) Uani 1 1 d . . .
C2 C 0.5068(5) 0.5401(3) 0.32726(15) 0.0402(7) Uani 1 1 d . . .
H2A H 0.6293 0.5721 0.3053 0.053 Uiso 1 1 calc R . .
H2B H 0.4063 0.6055 0.3069 0.053 Uiso 1 1 calc R . .
C3 C 0.4664(9) 0.3790(4) 0.30460(19) 0.0912(17) Uani 1 1 d . . .
H3A H 0.3278 0.3636 0.3065 0.121 Uiso 1 1 calc R . .
H3B H 0.5064 0.3654 0.2508 0.121 Uiso 1 1 calc R . .
C4 C 0.5555(7) 0.2634(4) 0.35033(18) 0.0777(15) Uani 1 1 d . . .
H4A H 0.6938 0.2680 0.3418 0.103 Uiso 1 1 calc R . .
H4B H 0.5112 0.1662 0.3312 0.103 Uiso 1 1 calc R . .
C5 C 0.5186(5) 0.2700(3) 0.43773(14) 0.0374(7) Uani 1 1 d . . .
H5A H 0.3949 0.2238 0.4494 0.050 Uiso 1 1 calc R . .
H5B H 0.6180 0.2136 0.4650 0.050 Uiso 1 1 calc R . .
C6 C 0.5188(4) 0.4310(3) 0.46559(14) 0.0297(6) Uani 1 1 d . . .
C7 C 0.5201(4) 0.4919(3) 0.54373(14) 0.0309(6) Uani 1 1 d . . .
C8 C 0.5257(4) 0.4525(3) 0.62295(15) 0.0386(7) Uani 1 1 d . . .
H8 H 0.5284 0.3516 0.6380 0.051 Uiso 1 1 calc R . .
C9 C 0.5270(5) 0.5659(3) 0.67836(16) 0.0452(8) Uani 1 1 d . . .
H9 H 0.5302 0.5377 0.7306 0.060 Uiso 1 1 calc R . .
C10 C 0.5240(5) 0.7230(3) 0.66081(15) 0.0412(7) Uani 1 1 d . . .
H10 H 0.5245 0.7949 0.7004 0.055 Uiso 1 1 calc R . .
C11 C 0.5201(4) 0.7652(3) 0.58345(16) 0.0338(6) Uani 1 1 d . . .
C12 C 0.5183(4) 0.6471(3) 0.53176(14) 0.0307(6) Uani 1 1 d . . .
C13 C 0.5172(5) 0.9086(3) 0.53443(16) 0.0363(6) Uani 1 1 d . . .
H13A H 0.6298 0.9703 0.5451 0.048 Uiso 1 1 calc R . .
H13B H 0.4020 0.9675 0.5451 0.048 Uiso 1 1 calc R . .
C14 C 0.5183(4) 0.8512(3) 0.44707(15) 0.0325(6) Uani 1 1 d . . .
H14A H 0.4058 0.8872 0.4189 0.043 Uiso 1 1 calc R . .
H14B H 0.6339 0.8841 0.4200 0.043 Uiso 1 1 calc R . .

loop_
_atom_site_aniso_label
_atom_site_aniso_U_11
_atom_site_aniso_U_22
_atom_site_aniso_U_33
_atom_site_aniso_U_23
_atom_site_aniso_U_13
_atom_site_aniso_U_12
N1 0.0380(13) 0.0207(11) 0.0385(12) 0.0026(8) -0.0021(13) -0.0001(11)
C1 0.0292(14) 0.0259(12) 0.0402(13) 0.0046(11) 0.0022(12) 0.0024(15)
C2 0.0455(17) 0.0355(14) 0.0395(15) 0.0033(11) -0.0030(15) 0.0018(18)
C3 0.190(5) 0.043(2) 0.0411(17) -0.0036(15) -0.024(3) 0.010(3)
C4 0.150(4) 0.0353(18) 0.0479(18) -0.0051(16) -0.015(2) 0.019(2)
C5 0.0417(16) 0.0269(14) 0.0435(15) 0.0009(11) -0.0007(14) 0.0013(16)
C6 0.0284(13) 0.0240(13) 0.0368(13) 0.0013(10) 0.0015(12) 0.0000(13)
C7 0.0283(14) 0.0235(13) 0.0408(14) 0.0040(10) -0.0004(13) -0.0006(12)
C8 0.0468(17) 0.0268(14) 0.0421(15) 0.0069(11) 0.0019(15) -0.0013(16)
C9 0.0594(19) 0.0394(16) 0.0366(14) 0.0035(12) 0.0026(15) -0.0035(19)
C10 0.0475(17) 0.0350(15) 0.0410(15) -0.0037(12) 0.0010(15) 0.0008(16)
C11 0.0279(14) 0.0242(13) 0.0494(14) -0.0036(11) 0.0019(12) 0.0010(13)
C12 0.0303(14) 0.0229(12) 0.0390(13) 0.0043(11) 0.0011(15) 0.0000(13)
C13 0.0282(13) 0.0222(12) 0.0585(16) 0.0001(12) -0.0004(14) 0.0021(13)
C14 0.0234(13) 0.0226(13) 0.0514(15) 0.0094(11) 0.0007(16) 0.0046(12)

loop_
_atom_type_symbol
_atom_type_description
_atom_type_scat_dispersion_real
_atom_type_scat_dispersion_imag
_atom_type_scat_source
C C 0.0033 0.0016 'International Tables Vol C Tables 4.2.6.8 and 6.1.1.4'
H H 0.0000 0.0000 'International Tables Vol C Tables 4.2.6.8 and 6.1.1.4'
N N 0.0061 0.0033 'International Tables Vol C Tables 4.2.6.8 and 6.1.1.4'

loop_
_geom_angle_atom_site_label_1
_geom_angle_atom_site_label_2
_geom_angle_atom_site_label_3
_geom_angle
_geom_angle_site_symmetry_1
_geom_angle_site_symmetry_3
_geom_angle_publ_flag
C12 N1 C1 106.61(19) . . ?
C12 N1 C14 109.90(19) . . ?
C1 N1 C14 143.5(2) . . ?
N1 C1 C6 109.3(2) . . ?
N1 C1 C2 125.0(2) . . ?
C6 C1 C2 125.7(2) . . ?
C1 C2 C3 109.2(2) . . ?
C4 C3 C2 117.2(3) . . ?
C3 C4 C5 116.1(3) . . ?
C6 C5 C4 110.4(2) . . ?
C1 C6 C7 107.7(2) . . ?
C1 C6 C5 121.8(2) . . ?
C7 C6 C5 130.5(2) . . ?
C12 C7 C8 112.9(2) . . ?
C12 C7 C6 103.5(2) . . ?
C8 C7 C6 143.6(2) . . ?
C9 C8 C7 119.0(3) . . ?
C8 C9 C10 124.4(3) . . ?
C11 C10 C9 118.0(2) . . ?
C12 C11 C10 114.5(2) . . ?
C12 C11 C13 106.3(2) . . ?
C10 C11 C13 139.3(2) . . ?
N1 C12 C11 115.8(2) . . ?
N1 C12 C7 112.9(2) . . ?
C11 C12 C7 131.3(2) . . ?
C11 C13 C14 104.7(2) . . ?
N1 C14 C13 103.28(18) . . ?

loop_
_geom_bond_atom_site_label_1
_geom_bond_atom_site_label_2
_geom_bond_distance
_geom_bond_site_symmetry_2
_geom_bond_publ_flag
N1 C12 1.353(3) . ?
N1 C1 1.379(3) . ?
N1 C14 1.477(3) . ?
C1 C6 1.390(3) . ?
C1 C2 1.486(3) . ?
C2 C3 1.505(4) . ?
C3 C4 1.429(5) . ?
C4 C5 1.520(4) . ?
C5 C6 1.503(3) . ?
C6 C7 1.443(3) . ?
C7 C12 1.389(3) . ?
C7 C8 1.402(3) . ?
C8 C9 1.382(4) . ?
C9 C10 1.423(4) . ?
C10 C11 1.377(4) . ?
C11 C12 1.371(4) . ?
C11 C13 1.522(3) . ?
C13 C14 1.581(4) . ?

loop_
_cod_related_entry_id
_cod_related_entry_database
_cod_related_entry_code
1 ChemSpider 21156795
